data_4519110
loop_
_publ_author_name
'Kong, Jia Wen'
'Lam, Zhiyong'
'Chan, Kiat Hwa'
'Ganguly, Rakesh'
'Joey Lee, Jia-Ying'
'Loo, Lit-Hsin'
'Webster, Richard D.'
'Wong, Zhen Xuan'
'Leong, Weng Kee'

_publ_section_title
;
 Group VIII Metal Carbonyl Cluster-Boronic Acid Conjugates: Cytotoxicity
 and Mode of Action Studies
;
_journal_issue 43
_journal_name_full 'ACS Omega'
_journal_page_first 29045
_journal_page_last 29053
_journal_paper_doi 10.1021/acsomega.1c04116
_journal_volume 6
_journal_year 2021
_chemical_formula_sum 'C57.8 H26.2 B3 O33 Os9 S3'
_chemical_formula_weight 3089.00
_chemical_name_common lwk476
_space_group_crystal_system triclinic
_space_group_IT_number 2
_space_group_name_Hall '-P 1'
_space_group_name_H-M_alt 'P -1'
_atom_sites_solution_hydrogens mixed
_cell_angle_alpha 65.347(2)
_cell_angle_beta 86.861(3)
_cell_angle_gamma 81.045(3)
_cell_formula_units_Z 2
_cell_length_a 9.0414(4)
_cell_length_b 20.8788(8)
_cell_length_c 22.4877(10)
_cell_measurement_reflns_used 5505
_cell_measurement_temperature 103.(2)
_cell_measurement_theta_max 24.9937
_cell_measurement_theta_min 2.2579
_cell_volume 3810.9(3)
_computing_cell_refinement 'SAINT V8.38A (Bruker AXS Inc., 2017)'
_computing_data_reduction 'SAINT V8.38A (Bruker AXS Inc., 2017)'
_computing_structure_refinement 'SHELXL-2018/3 (Sheldrick, 2018)'
_computing_structure_solution 'XS, VERSION 2013/1'
_diffrn_ambient_temperature 103.(2)
_diffrn_detector_area_resol_mean 8.3333
_diffrn_measured_fraction_theta_full 0.996
_diffrn_measured_fraction_theta_max 0.996
_diffrn_measurement_device_type 'Bruker APEX-II CCD'
_diffrn_measurement_method '\f and \w scans'
_diffrn_radiation_type MoK\a
_diffrn_radiation_wavelength 0.71073
_diffrn_reflns_av_R_equivalents 0.1153
_diffrn_reflns_av_unetI/netI 0.1377
_diffrn_reflns_limit_h_max 10
_diffrn_reflns_limit_h_min -10
_diffrn_reflns_limit_k_max 25
_diffrn_reflns_limit_k_min -25
_diffrn_reflns_limit_l_max 26
_diffrn_reflns_limit_l_min -27
_diffrn_reflns_number 39806
_diffrn_reflns_theta_full 25.45
_diffrn_reflns_theta_max 25.45
_diffrn_reflns_theta_min 1.00
_exptl_absorpt_coefficient_mu 15.103
_exptl_absorpt_correction_T_max 0.58
_exptl_absorpt_correction_T_min 0.12
_exptl_absorpt_correction_type multi-scan
_exptl_absorpt_process_details
;
SADABS-2016/2 - Bruker AXS area detector scaling and absorption correction
;
_exptl_crystal_colour yellow
_exptl_crystal_density_diffrn 2.692
_exptl_crystal_density_method 'not measured'
_exptl_crystal_description plate
_exptl_crystal_F_000 2768
_exptl_crystal_size_max 0.160
_exptl_crystal_size_mid 0.080
_exptl_crystal_size_min 0.040
_refine_diff_density_max 2.810
_refine_diff_density_min -2.071
_refine_ls_extinction_method none
_refine_ls_goodness_of_fit_ref 0.990
_refine_ls_hydrogen_treatment constr
_refine_ls_matrix_type full
_refine_ls_number_parameters 981
_refine_ls_number_reflns 14025
_refine_ls_number_restraints 1220
_refine_ls_restrained_S_all 0.953
_refine_ls_R_factor_all 0.0879
_refine_ls_R_factor_gt 0.0630
_refine_ls_shift/su_max 0.001
_refine_ls_shift/su_mean 0.000
_refine_ls_structure_factor_coef Fsqd
_refine_ls_weighting_details 'w=1/[\s^2^(Fo^2^)+(0.0490P)^2^] where P=(Fo^2^+2Fc^2^)/3'
_refine_ls_weighting_scheme calc
_refine_ls_wR_factor_gt 0.1537
_refine_ls_wR_factor_ref 0.1724
_reflns_number_gt 10159
_reflns_number_total 14025
_reflns_threshold_expression 'I > 2\s(I)'
_cod_data_source_file ao1c04116_si_004.cif
_cod_data_source_block lwk476
_cod_depositor_comments
;
The following automatic conversions were performed:

data item '_exptl_absorpt_correction_type' value 'Multi-Scan' was
changed to 'multi-scan' in accordance with the
/home/data/users/saulius/crontab/automatic-downloads/current/ACS/lib/dictionaries/cif_core.dic
dictionary named 'cif_core.dic' version 2.4.2 last updated on
2011-04-26.

Automatic conversion script
Id: cif_fix_values 7556 2019-12-06 15:28:31Z antanas 
;
_cod_original_formula_sum 'C57.80 H26.20 B3 O33 Os9 S3'
_cod_database_code 4519110

loop_
_space_group_symop_operation_xyz
'x, y, z'
'-x, -y, -z'

loop_
_atom_site_type_symbol
_atom_site_label
_atom_site_fract_x
_atom_site_fract_y
_atom_site_fract_z
_atom_site_U_iso_or_equiv
_atom_site_adp_type
_atom_site_calc_flag
_atom_site_refinement_flags_adp
_atom_site_refinement_flags_occupancy
_atom_site_refinement_flags_posn
_atom_site_occupancy
_atom_site_disorder_assembly
_atom_site_disorder_group
Os Os1 0.88056(7) 0.87826(3) -0.23607(3) 0.03196(17) Uani d . . . 1 . .
Os Os2 1.04219(8) 0.88373(3) -0.13292(3) 0.03292(17) Uani d . . . 1 . .
H H12A 0.833654 0.917945 -0.168813 0.049 Uiso d U . R 1 . .
Os Os3 1.13508(8) 0.94965(3) -0.26534(3) 0.03514(18) Uani d . . . 1 . .
Os Os4 0.65861(8) 0.21194(3) -0.12793(3) 0.03286(17) Uani d . . . 1 . .
Os Os5 0.38025(8) 0.28966(4) -0.18828(3) 0.03425(18) Uani d . . . 1 . .
H H45A 0.583384 0.261621 -0.219331 0.051 Uiso d U . R 1 . .
Os Os6 0.46383(8) 0.14483(4) -0.17105(4) 0.03781(18) Uani d . . . 1 . .
Os Os7 1.23439(8) 0.27448(4) 0.42801(3) 0.03943(19) Uani d . . . 1 . .
Os Os8 1.04009(8) 0.38045(4) 0.45541(3) 0.03591(18) Uani d . . . 1 . .
H H78A 1.214112 0.381102 0.397162 0.054 Uiso d U . R 1 . .
Os Os9 1.17682(8) 0.25464(4) 0.55980(3) 0.04059(19) Uani d . . . 1 . .
B B1 0.796(2) 0.5218(10) 0.0213(9) 0.033(3) Uani d U . . 1 . .
B B2 0.654(2) 0.4273(10) 0.0404(9) 0.033(3) Uani d U . . 1 . .
B B3 0.773(2) 0.4311(10) 0.1323(9) 0.033(3) Uani d U . . 1 . .
C C11 0.704(2) 0.8303(9) -0.2010(9) 0.040(4) Uani d U . . 1 . .
C C12 0.916(2) 0.8513(8) -0.3080(9) 0.039(4) Uani d U . . 1 . .
C C13 0.7659(19) 0.9663(9) -0.2883(8) 0.037(4) Uani d U . . 1 . .
C C21 1.249(2) 0.8699(9) -0.1044(9) 0.041(4) Uani d U . . 1 . .
C C22 0.948(2) 0.8375(10) -0.0488(10) 0.046(4) Uani d U . . 1 . .
C C23 1.011(2) 0.9746(9) -0.1269(9) 0.041(4) Uani d U . . 1 . .
C C31 1.2569(19) 0.8623(9) -0.2644(8) 0.035(3) Uani d U . . 1 . .
C C32 1.312(2) 0.9807(8) -0.2473(9) 0.041(4) Uani d U . . 1 . .
C C33 0.998(2) 1.0317(9) -0.2662(9) 0.040(4) Uani d U . . 1 . .
C C34 1.113(2) 0.9903(10) -0.3579(9) 0.044(4) Uani d U . . 1 . .
C C41 0.799(2) 0.1989(10) -0.1885(9) 0.041(4) Uani d U . . 1 . .
C C42 0.733(2) 0.1225(10) -0.0604(9) 0.046(4) Uani d U . . 1 . .
C C43 0.780(2) 0.2652(10) -0.1040(9) 0.042(4) Uani d U . . 1 . .
C C51 0.373(2) 0.3225(10) -0.2820(10) 0.045(4) Uani d U . . 1 . .
C C52 0.330(2) 0.3885(9) -0.1985(9) 0.045(4) Uani d U . . 1 . .
C C53 0.182(2) 0.2690(11) -0.1784(10) 0.049(4) Uani d U . . 1 . .
C C61 0.557(2) 0.1855(10) -0.2578(10) 0.044(4) Uani d U . . 1 . .
C C62 0.584(2) 0.0553(10) -0.1500(9) 0.046(4) Uani d U . . 1 . .
C C63 0.295(2) 0.1310(10) -0.2088(10) 0.048(4) Uani d U . . 1 . .
C C64 0.379(2) 0.1097(10) -0.0834(10) 0.052(4) Uani d U . . 1 . .
C C71 1.266(2) 0.2934(10) 0.3379(9) 0.047(4) Uani d U . . 1 . .
C C72 1.238(2) 0.1754(10) 0.4577(9) 0.050(4) Uani d U . . 1 . .
C C73 1.440(2) 0.2673(12) 0.4424(10) 0.057(5) Uani d U . . 1 . .
C C81 1.139(2) 0.4334(10) 0.4881(9) 0.045(4) Uani d U . . 1 . .
C C82 0.873(2) 0.3766(9) 0.5110(8) 0.038(4) Uani d U . . 1 . .
C C83 0.958(2) 0.4656(10) 0.3829(9) 0.045(4) Uani d U . . 1 . .
C C91 1.345(2) 0.3056(10) 0.5471(9) 0.044(4) Uani d U . . 1 . .
C C92 1.302(2) 0.1679(11) 0.6040(9) 0.051(4) Uani d U . . 1 . .
C C93 1.100(2) 0.2786(10) 0.6308(9) 0.047(4) Uani d U . . 1 . .
C C94 1.007(2) 0.2096(9) 0.5614(8) 0.038(4) Uani d U . . 1 . .
C C101 0.9810(18) 0.7112(8) -0.1083(8) 0.031(3) Uani d U . . 1 . .
C C102 1.0123(19) 0.6824(8) -0.0421(8) 0.035(3) Uani d U . . 1 . .
H H102 1.068748 0.705577 -0.024708 0.042 Uiso calc U . R 1 . .
C C103 0.961(2) 0.6199(8) -0.0014(8) 0.037(3) Uani d U . . 1 . .
H H103 0.992175 0.597986 0.043263 0.044 Uiso calc U . R 1 . .
C C104 0.8660(19) 0.5879(8) -0.0231(7) 0.030(3) Uani d U . . 1 . .
C C105 0.8330(18) 0.6178(8) -0.0906(7) 0.031(3) Uani d U . . 1 . .
H H105 0.769682 0.596796 -0.107355 0.037 Uiso calc U . R 1 . .
C C106 0.8938(18) 0.6790(8) -0.1335(8) 0.032(3) Uani d U . . 1 . .
H H106 0.875107 0.697939 -0.179213 0.038 Uiso calc U . R 1 . .
C C201 0.4760(18) 0.3042(8) -0.0444(7) 0.030(3) Uani d U . . 1 . .
C C202 0.4632(18) 0.2844(9) 0.0217(8) 0.032(3) Uani d U . . 1 . .
H H202 0.41922 0.243362 0.04829 0.039 Uiso calc U . R 1 . .
C C203 0.5151(17) 0.3251(8) 0.0491(8) 0.029(3) Uani d U . . 1 . .
H H203 0.50825 0.310488 0.095071 0.035 Uiso calc U . R 1 . .
C C204 0.5771(18) 0.3867(8) 0.0120(7) 0.030(3) Uani d U . . 1 . .
C C205 0.5813(17) 0.4067(8) -0.0564(7) 0.027(3) Uani d U . . 1 . .
H H205 0.618456 0.449495 -0.083741 0.032 Uiso calc U . R 1 . .
C C206 0.5332(18) 0.3661(8) -0.0847(8) 0.031(3) Uani d U . . 1 . .
H H206 0.539057 0.38014 -0.130663 0.038 Uiso calc U . R 1 . .
C C301 0.9105(18) 0.3382(8) 0.3354(7) 0.029(3) Uani d U . . 1 . .
C C302 0.7997(19) 0.3119(9) 0.3172(8) 0.036(3) Uani d U . . 1 . .
H H302 0.753606 0.274118 0.348809 0.043 Uiso calc U . R 1 . .
C C303 0.755(2) 0.3422(9) 0.2501(8) 0.037(3) Uani d U . . 1 . .
H H303 0.681236 0.322615 0.236921 0.045 Uiso calc U . R 1 . .
C C304 0.8136(19) 0.3976(8) 0.2052(8) 0.034(3) Uani d U . . 1 . .
C C305 0.9314(19) 0.4227(9) 0.2245(8) 0.035(3) Uani d U . . 1 . .
H H305 0.97717 0.46049 0.192755 0.042 Uiso calc U . R 1 . .
C C306 0.9801(19) 0.3935(8) 0.2880(8) 0.034(3) Uani d U . . 1 . .
H H306 1.060209 0.410224 0.300225 0.04 Uiso calc U . R 1 . .
C C1S 0.572(3) 0.5045(15) 0.6632(12) 0.091(6) Uani d U . D 1 . .
C C2S 0.684(3) 0.4440(15) 0.6759(14) 0.086(6) Uani d U . . 1 . .
H H2S 0.692561 0.420519 0.647358 0.103 Uiso calc U . R 1 . .
C C3S 0.777(3) 0.4197(15) 0.7281(13) 0.082(6) Uani d U . . 1 . .
H H3S 0.847353 0.377576 0.737816 0.098 Uiso calc U . R 1 . .
C C4S 0.771(3) 0.4560(16) 0.7666(14) 0.092(6) Uani d U . . 1 . .
H H4S 0.838118 0.441022 0.802553 0.11 Uiso calc U . R 1 . .
C C5S 0.668(4) 0.5127(17) 0.7524(16) 0.105(7) Uani d U . . 1 . .
H H5S 0.666163 0.538223 0.778947 0.126 Uiso calc U . R 1 . .
C C6S 0.567(4) 0.5375(17) 0.7043(16) 0.105(7) Uani d U . . 1 . .
H H6S 0.493413 0.57726 0.69879 0.125 Uiso calc U . R 1 . .
C C7S 0.467(3) 0.5243(19) 0.6060(13) 0.139(11) Uani d U . D 1 . .
H H7S1 0.446981 0.480859 0.603094 0.208 Uiso calc U . R 1 . .
H H7S2 0.513121 0.554074 0.565388 0.208 Uiso calc U . R 1 . .
H H7S3 0.372612 0.550701 0.612536 0.208 Uiso calc U . R 1 . .
C C8S 0.433(4) 0.9622(14) 0.5196(10) 0.085(11) Uani d U P DG 0.4 A -1
C C9S 0.504(4) 0.9946(16) 0.5506(12) 0.084(11) Uani d U P DG 0.4 A -1
H H9S 0.504056 0.97676 0.596979 0.101 Uiso calc U P R 0.4 A -1
C C10S 0.575(4) 1.0531(17) 0.5138(17) 0.078(11) Uani d U P G 0.4 A -1
H H10S 0.62364 1.075238 0.534996 0.094 Uiso calc U P R 0.4 A -1
C C11S 0.575(4) 1.0792(16) 0.4459(17) 0.079(11) Uani d U P G 0.4 A -1
H H11S 0.624042 1.119184 0.420752 0.094 Uiso calc U P R 0.4 A -1
C C12S 0.505(4) 1.0468(16) 0.4149(11) 0.076(11) Uani d U P G 0.4 A -1
H H12S 0.504862 1.064652 0.368491 0.091 Uiso calc U P R 0.4 A -1
C C13S 0.434(4) 0.9883(15) 0.4517(10) 0.077(10) Uani d U P DG 0.4 A -1
H H13S 0.385278 0.966173 0.430474 0.093 Uiso calc U P R 0.4 A -1
C C14S 0.341(4) 0.9041(17) 0.5592(13) 0.092(15) Uani d U P D 0.4 A -1
H H14A 0.405568 0.857919 0.576651 0.138 Uiso calc U P R 0.4 A -1
H H14B 0.263028 0.902929 0.530996 0.138 Uiso calc U P R 0.4 A -1
H H14C 0.293442 0.913784 0.595395 0.138 Uiso calc U P R 0.4 A -1
O O1 0.7078(13) 0.4896(6) -0.0014(5) 0.035(2) Uani d . . . 1 . .
O O2 0.6724(13) 0.4040(5) 0.1060(5) 0.035(2) Uani d . . . 1 . .
O O3 0.8286(12) 0.4919(5) 0.0897(5) 0.031(2) Uani d . . . 1 . .
O O11 0.5978(14) 0.8078(7) -0.1869(6) 0.050(3) Uani d . . . 1 . .
O O12 0.9489(16) 0.8356(8) -0.3500(7) 0.062(4) Uani d . . . 1 . .
O O13 0.6936(14) 1.0193(7) -0.3205(7) 0.057(4) Uani d . . . 1 . .
O O21 1.3622(15) 0.8674(8) -0.0877(7) 0.062(4) Uani d . . . 1 . .
O O22 0.8972(17) 0.8143(8) 0.0005(7) 0.065(4) Uani d . . . 1 . .
O O23 0.9854(15) 1.0241(7) -0.1181(7) 0.052(3) Uani d . . . 1 . .
O O31 1.3297(16) 0.8172(7) -0.2703(8) 0.064(4) Uani d . . . 1 . .
O O32 1.4204(15) 0.9925(7) -0.2328(7) 0.057(4) Uani d . . . 1 . .
O O33 0.9175(15) 1.0817(6) -0.2700(7) 0.053(3) Uani d . . . 1 . .
O O34 1.101(2) 1.0145(9) -0.4136(7) 0.079(5) Uani d . . . 1 . .
O O41 0.8853(15) 0.1928(8) -0.2270(7) 0.057(4) Uani d . . . 1 . .
O O42 0.7752(18) 0.0685(8) -0.0175(7) 0.069(4) Uani d . . . 1 . .
O O43 0.8541(14) 0.2936(8) -0.0869(7) 0.054(4) Uani d . . . 1 . .
O O51 0.3721(18) 0.3445(9) -0.3357(7) 0.069(4) Uani d . . . 1 . .
O O52 0.2899(19) 0.4436(7) -0.2070(9) 0.082(6) Uani d . . . 1 . .
O O53 0.0574(15) 0.2579(10) -0.1733(8) 0.073(5) Uani d . . . 1 . .
O O61 0.6027(17) 0.2085(9) -0.3080(7) 0.065(4) Uani d . . . 1 . .
O O62 0.1963(16) 0.1243(7) -0.2340(8) 0.063(4) Uani d . . . 1 . .
O O63 0.6563(15) 0.0005(7) -0.1384(8) 0.062(4) Uani d . . . 1 . .
O O64 0.3350(19) 0.0845(8) -0.0325(8) 0.073(5) Uani d . . . 1 . .
O O71 1.2939(17) 0.2974(8) 0.2861(6) 0.063(4) Uani d . . . 1 . .
O O72 1.234(2) 0.1164(7) 0.4747(8) 0.079(5) Uani d . . . 1 . .
O O73 1.5646(17) 0.2625(10) 0.4514(8) 0.077(5) Uani d . . . 1 . .
O O81 1.1908(17) 0.4656(8) 0.5095(7) 0.062(4) Uani d . . . 1 . .
O O82 0.7708(16) 0.3730(8) 0.5446(7) 0.060(4) Uani d . . . 1 . .
O O83 0.9044(15) 0.5191(7) 0.3437(6) 0.052(3) Uani d . . . 1 . .
O O91 1.4462(16) 0.3349(9) 0.5405(7) 0.067(4) Uani d . . . 1 . .
O O92 1.3768(19) 0.1117(9) 0.6289(8) 0.084(5) Uani d . . . 1 . .
O O93 1.0581(17) 0.2940(8) 0.6711(6) 0.061(4) Uani d . . . 1 . .
O O94 0.9048(17) 0.1791(7) 0.5675(6) 0.061(4) Uani d . . . 1 . .
S S1 1.0649(5) 0.7849(2) -0.1641(2) 0.0332(9) Uani d . . . 1 . .
S S2 0.4376(5) 0.2391(2) -0.0728(2) 0.0354(9) Uani d . . . 1 . .
S S3 0.9634(5) 0.2960(2) 0.41952(19) 0.0344(9) Uani d . . . 1 . .

loop_
_atom_site_aniso_label
_atom_site_aniso_U_11
_atom_site_aniso_U_22
_atom_site_aniso_U_33
_atom_site_aniso_U_12
_atom_site_aniso_U_13
_atom_site_aniso_U_23
Os1 0.0309(4) 0.0280(3) 0.0370(4) -0.0052(3) -0.0001(3) -0.0131(3)
Os2 0.0313(4) 0.0302(3) 0.0405(4) -0.0021(3) -0.0005(3) -0.0186(3)
Os3 0.0338(4) 0.0286(3) 0.0446(4) -0.0078(3) 0.0040(3) -0.0160(3)
Os4 0.0304(4) 0.0356(3) 0.0408(4) -0.0051(3) 0.0005(3) -0.0237(3)
Os5 0.0298(4) 0.0391(4) 0.0439(4) -0.0058(3) -0.0009(3) -0.0266(3)
Os6 0.0331(4) 0.0407(4) 0.0537(4) -0.0096(3) 0.0049(3) -0.0325(4)
Os7 0.0409(4) 0.0453(4) 0.0280(4) -0.0011(3) -0.0001(3) -0.0129(3)
Os8 0.0387(4) 0.0401(4) 0.0312(4) -0.0087(3) 0.0015(3) -0.0161(3)
Os9 0.0415(4) 0.0503(4) 0.0275(4) -0.0085(3) -0.0013(3) -0.0129(3)
B1 0.043(8) 0.031(6) 0.031(5) -0.004(5) 0.003(5) -0.021(4)
B2 0.037(8) 0.032(6) 0.030(5) -0.004(5) -0.004(5) -0.014(5)
B3 0.036(7) 0.032(6) 0.031(5) -0.005(5) 0.003(5) -0.013(4)
C11 0.035(6) 0.034(6) 0.048(7) -0.004(5) -0.003(6) -0.016(6)
C12 0.048(8) 0.029(6) 0.044(7) -0.007(6) -0.005(6) -0.017(5)
C13 0.029(7) 0.047(6) 0.035(7) -0.007(5) -0.004(5) -0.017(5)
C21 0.038(6) 0.046(7) 0.043(7) 0.005(5) -0.008(5) -0.025(6)
C22 0.043(8) 0.041(7) 0.054(7) -0.001(6) 0.008(6) -0.024(6)
C23 0.042(8) 0.036(6) 0.049(8) -0.004(5) 0.003(6) -0.023(6)
C31 0.038(7) 0.030(6) 0.039(7) -0.012(5) 0.003(6) -0.015(5)
C32 0.045(7) 0.025(6) 0.054(8) -0.010(5) 0.000(6) -0.017(6)
C33 0.046(7) 0.030(6) 0.044(7) -0.004(5) 0.002(6) -0.015(6)
C34 0.042(8) 0.042(7) 0.043(6) -0.003(6) -0.001(5) -0.012(6)
C41 0.036(7) 0.046(7) 0.047(7) -0.009(6) 0.002(5) -0.026(6)
C42 0.059(9) 0.046(6) 0.044(7) 0.004(6) 0.003(6) -0.031(5)
C43 0.036(7) 0.050(7) 0.045(8) -0.005(6) -0.006(6) -0.025(6)
C51 0.049(8) 0.042(7) 0.047(6) -0.006(6) -0.005(6) -0.022(6)
C52 0.047(8) 0.037(6) 0.054(8) -0.001(5) -0.012(7) -0.024(6)
C53 0.037(6) 0.064(8) 0.051(8) -0.010(6) 0.002(6) -0.027(7)
C61 0.053(8) 0.047(7) 0.048(6) -0.008(6) -0.002(6) -0.035(6)
C62 0.049(8) 0.047(6) 0.051(8) -0.002(5) 0.001(6) -0.031(6)
C63 0.045(7) 0.042(7) 0.069(8) -0.002(6) -0.004(6) -0.035(7)
C64 0.060(9) 0.044(8) 0.059(7) -0.015(6) 0.018(6) -0.027(6)
C71 0.056(9) 0.052(8) 0.033(6) -0.005(7) -0.001(6) -0.018(6)
C72 0.053(8) 0.044(6) 0.044(8) 0.002(6) -0.003(7) -0.012(6)
C73 0.045(7) 0.075(9) 0.045(8) -0.010(6) 0.007(6) -0.020(7)
C81 0.045(7) 0.051(7) 0.043(7) -0.011(6) 0.002(6) -0.024(6)
C82 0.043(7) 0.038(7) 0.037(7) -0.008(6) 0.001(5) -0.018(6)
C83 0.047(8) 0.046(6) 0.044(7) -0.009(6) -0.004(6) -0.020(5)
C91 0.039(7) 0.055(7) 0.041(7) -0.010(6) 0.003(6) -0.022(6)
C92 0.048(7) 0.063(7) 0.037(8) -0.014(6) 0.002(6) -0.015(6)
C93 0.051(8) 0.051(8) 0.039(7) -0.016(6) 0.002(6) -0.015(6)
C94 0.042(7) 0.034(7) 0.037(7) -0.003(5) 0.001(6) -0.015(6)
C101 0.029(7) 0.035(6) 0.032(5) -0.003(5) 0.003(5) -0.018(5)
C102 0.041(7) 0.033(6) 0.036(5) -0.007(5) 0.002(5) -0.018(5)
C103 0.044(7) 0.032(6) 0.034(6) -0.003(5) -0.003(5) -0.014(5)
C104 0.040(7) 0.026(5) 0.028(5) -0.001(5) 0.002(5) -0.016(4)
C105 0.036(7) 0.031(6) 0.029(5) -0.003(5) 0.001(5) -0.016(4)
C106 0.030(7) 0.031(6) 0.031(6) -0.005(5) -0.005(5) -0.010(5)
C201 0.035(7) 0.033(6) 0.027(5) -0.010(5) 0.000(5) -0.017(5)
C202 0.033(7) 0.038(6) 0.033(5) -0.010(5) 0.008(5) -0.019(5)
C203 0.029(7) 0.034(6) 0.030(6) -0.006(5) 0.011(5) -0.020(5)
C204 0.035(7) 0.028(5) 0.028(5) -0.003(5) 0.003(5) -0.012(5)
C205 0.025(6) 0.026(6) 0.031(5) -0.001(5) 0.005(5) -0.015(5)
C206 0.040(7) 0.028(6) 0.030(6) -0.009(5) 0.009(5) -0.016(5)
C301 0.033(6) 0.035(6) 0.020(5) -0.002(5) -0.002(5) -0.013(5)
C302 0.034(7) 0.038(7) 0.035(5) -0.007(5) 0.003(5) -0.016(5)
C303 0.043(7) 0.037(6) 0.034(5) -0.009(5) -0.002(5) -0.017(5)
C304 0.041(7) 0.029(6) 0.033(5) -0.002(5) -0.001(5) -0.014(4)
C305 0.039(7) 0.033(6) 0.035(5) 0.000(5) 0.001(5) -0.017(5)
C306 0.034(7) 0.032(6) 0.034(5) -0.004(5) 0.000(5) -0.013(5)
C1S 0.082(10) 0.087(9) 0.092(9) -0.019(7) 0.008(7) -0.025(7)
C2S 0.086(10) 0.087(9) 0.087(9) -0.020(7) 0.005(7) -0.036(8)
C3S 0.073(9) 0.080(9) 0.085(9) -0.018(7) 0.011(7) -0.024(7)
C4S 0.091(10) 0.095(9) 0.091(10) -0.034(7) -0.001(8) -0.033(8)
C5S 0.114(11) 0.100(10) 0.107(10) -0.026(7) 0.014(8) -0.046(8)
C6S 0.101(11) 0.095(10) 0.111(10) -0.014(8) 0.017(8) -0.039(8)
C7S 0.122(17) 0.137(19) 0.125(15) -0.035(14) -0.025(13) -0.014(13)
C8S 0.085(14) 0.085(13) 0.081(12) -0.008(9) 0.004(8) -0.035(8)
C9S 0.086(15) 0.084(13) 0.083(13) -0.007(9) 0.005(8) -0.037(8)
C10S 0.079(15) 0.081(13) 0.077(12) -0.005(9) -0.001(8) -0.037(9)
C11S 0.078(15) 0.080(14) 0.080(12) -0.011(9) 0.002(8) -0.036(9)
C12S 0.079(14) 0.079(13) 0.073(12) -0.009(9) 0.006(8) -0.036(8)
C13S 0.075(14) 0.078(13) 0.081(11) -0.009(9) 0.004(8) -0.035(8)
C14S 0.09(2) 0.089(19) 0.09(2) -0.011(16) 0.018(16) -0.039(14)
O1 0.042(7) 0.032(5) 0.031(5) -0.004(4) -0.012(5) -0.012(4)
O2 0.048(7) 0.029(5) 0.027(5) -0.006(5) 0.001(4) -0.011(4)
O3 0.038(6) 0.029(5) 0.028(4) -0.009(4) 0.000(4) -0.012(4)
O11 0.040(7) 0.056(8) 0.061(8) -0.017(6) 0.005(6) -0.028(7)
O12 0.071(11) 0.077(10) 0.056(8) -0.007(8) -0.005(7) -0.044(8)
O13 0.034(7) 0.044(6) 0.077(9) -0.001(5) -0.014(6) -0.010(6)
O21 0.042(7) 0.082(10) 0.071(10) 0.002(7) -0.018(6) -0.042(9)
O22 0.066(10) 0.062(9) 0.057(8) 0.001(7) 0.018(7) -0.022(7)
O23 0.057(9) 0.041(6) 0.068(9) -0.005(6) 0.000(7) -0.032(6)
O31 0.060(9) 0.046(7) 0.105(12) -0.012(6) 0.012(8) -0.051(8)
O32 0.049(8) 0.056(8) 0.077(10) -0.017(6) -0.002(7) -0.034(8)
O33 0.044(8) 0.038(6) 0.079(10) 0.006(5) -0.008(7) -0.029(7)
O34 0.091(13) 0.086(12) 0.045(6) -0.011(10) -0.006(7) -0.013(7)
O41 0.045(8) 0.072(9) 0.078(9) -0.022(7) 0.022(6) -0.053(8)
O42 0.083(12) 0.053(7) 0.065(9) 0.019(7) -0.006(8) -0.026(6)
O43 0.037(7) 0.082(9) 0.065(9) -0.012(7) 0.001(6) -0.049(8)
O51 0.082(12) 0.085(11) 0.051(6) -0.027(9) -0.005(7) -0.034(7)
O52 0.084(12) 0.048(6) 0.126(14) 0.020(7) -0.056(11) -0.052(8)
O53 0.034(7) 0.133(14) 0.089(11) -0.027(8) 0.016(7) -0.081(11)
O61 0.072(10) 0.090(11) 0.053(7) -0.019(8) 0.013(7) -0.048(7)
O62 0.046(8) 0.056(8) 0.104(11) 0.000(6) -0.017(7) -0.051(8)
O63 0.041(8) 0.061(7) 0.103(12) 0.004(6) -0.011(8) -0.055(8)
O64 0.097(13) 0.073(10) 0.067(8) -0.041(9) 0.035(8) -0.041(7)
O71 0.076(11) 0.074(10) 0.032(6) 0.013(8) -0.002(6) -0.023(7)
O72 0.108(14) 0.039(6) 0.069(10) 0.004(7) -0.002(9) -0.008(7)
O73 0.043(7) 0.131(15) 0.066(10) -0.015(8) 0.008(7) -0.048(10)
O81 0.065(10) 0.075(9) 0.063(9) -0.026(8) 0.000(7) -0.040(8)
O82 0.054(8) 0.084(10) 0.055(8) -0.021(7) 0.013(6) -0.037(8)
O83 0.055(9) 0.046(6) 0.052(8) -0.006(6) -0.005(6) -0.018(5)
O91 0.048(8) 0.094(11) 0.062(9) -0.033(8) 0.005(7) -0.029(8)
O92 0.072(11) 0.078(9) 0.082(12) 0.004(7) -0.013(9) -0.016(8)
O93 0.075(11) 0.073(10) 0.034(7) -0.014(8) 0.004(6) -0.019(7)
O94 0.076(9) 0.063(9) 0.029(7) -0.036(7) -0.004(6) 0.004(6)
S1 0.035(2) 0.0255(19) 0.040(2) -0.0033(16) 0.0024(18) -0.0149(18)
S2 0.037(2) 0.035(2) 0.042(2) -0.0128(18) 0.0065(19) -0.022(2)
S3 0.041(3) 0.032(2) 0.027(2) -0.0034(18) -0.0044(18) -0.0090(17)

loop_
_atom_type_symbol
_atom_type_description
_atom_type_scat_dispersion_real
_atom_type_scat_dispersion_imag
_atom_type_scat_source
C C 0.0033 0.0016 'International Tables Vol C Tables 4.2.6.8 and 6.1.1.4'
H H 0.0000 0.0000 'International Tables Vol C Tables 4.2.6.8 and 6.1.1.4'
B B 0.0013 0.0007 'International Tables Vol C Tables 4.2.6.8 and 6.1.1.4'
O O 0.0106 0.0060 'International Tables Vol C Tables 4.2.6.8 and 6.1.1.4'
S S 0.1246 0.1234 'International Tables Vol C Tables 4.2.6.8 and 6.1.1.4'
Os Os -1.2165 7.6030 'International Tables Vol C Tables 4.2.6.8 and 6.1.1.4'

loop_
_geom_angle_atom_site_label_1
_geom_angle_atom_site_label_2
_geom_angle_atom_site_label_3
_geom_angle_site_symmetry_1
_geom_angle_site_symmetry_3
_geom_angle
_geom_angle_publ_flag
C13 Os1 C12 . . 92.8(7) ?
C13 Os1 C11 . . 93.9(7) ?
C12 Os1 C11 . . 97.4(7) ?
C13 Os1 S1 . . 165.4(5) ?
C12 Os1 S1 . . 95.1(5) ?
C11 Os1 S1 . . 97.2(5) ?
C13 Os1 Os3 . . 87.9(5) ?
C12 Os1 Os3 . . 92.5(5) ?
C11 Os1 Os3 . . 169.9(5) ?
S1 Os1 Os3 . . 79.61(10) ?
C13 Os1 Os2 . . 113.2(5) ?
C12 Os1 Os2 . . 139.7(5) ?
C11 Os1 Os2 . . 110.2(5) ?
S1 Os1 Os2 . . 53.79(9) ?
Os3 Os1 Os2 . . 60.12(2) ?
C23 Os2 C22 . . 92.1(8) ?
C23 Os2 C21 . . 88.9(7) ?
C22 Os2 C21 . . 100.0(8) ?
C23 Os2 S1 . . 167.9(5) ?
C22 Os2 S1 . . 96.8(5) ?
C21 Os2 S1 . . 97.5(5) ?
C23 Os2 Os3 . . 90.7(5) ?
C22 Os2 Os3 . . 170.4(6) ?
C21 Os2 Os3 . . 89.2(5) ?
S1 Os2 Os3 . . 79.24(10) ?
C23 Os2 Os1 . . 115.2(5) ?
C22 Os2 Os1 . . 111.1(6) ?
C21 Os2 Os1 . . 138.9(5) ?
S1 Os2 Os1 . . 53.77(10) ?
Os3 Os2 Os1 . . 59.51(2) ?
C34 Os3 C32 . . 106.2(8) ?
C34 Os3 C33 . . 87.3(8) ?
C32 Os3 C33 . . 94.9(7) ?
C34 Os3 C31 . . 92.2(7) ?
C32 Os3 C31 . . 90.5(7) ?
C33 Os3 C31 . . 174.6(7) ?
C34 Os3 Os1 . . 96.9(6) ?
C32 Os3 Os1 . . 156.9(5) ?
C33 Os3 Os1 . . 85.9(5) ?
C31 Os3 Os1 . . 88.8(5) ?
C34 Os3 Os2 . . 156.1(6) ?
C32 Os3 Os2 . . 96.7(5) ?
C33 Os3 Os2 . . 83.8(5) ?
C31 Os3 Os2 . . 94.6(5) ?
Os1 Os3 Os2 . . 60.36(2) ?
C41 Os4 C42 . . 92.5(8) ?
C41 Os4 C43 . . 93.2(8) ?
C42 Os4 C43 . . 95.1(8) ?
C41 Os4 S2 . . 166.1(5) ?
C42 Os4 S2 . . 97.7(6) ?
C43 Os4 S2 . . 95.3(6) ?
C41 Os4 Os5 . . 112.4(5) ?
C42 Os4 Os5 . . 138.9(6) ?
C43 Os4 Os5 . . 114.6(5) ?
S2 Os4 Os5 . . 53.93(11) ?
C41 Os4 Os6 . . 87.6(5) ?
C42 Os4 Os6 . . 89.9(6) ?
C43 Os4 Os6 . . 174.8(5) ?
S2 Os4 Os6 . . 83.02(10) ?
Os5 Os4 Os6 . . 60.50(2) ?
C53 Os5 C51 . . 92.9(8) ?
C53 Os5 C52 . . 96.5(8) ?
C51 Os5 C52 . . 89.5(8) ?
C53 Os5 S2 . . 95.7(6) ?
C51 Os5 S2 . . 169.2(6) ?
C52 Os5 S2 . . 96.1(5) ?
C53 Os5 Os4 . . 133.9(6) ?
C51 Os5 Os4 . . 115.3(6) ?
C52 Os5 Os4 . . 118.1(5) ?
S2 Os5 Os4 . . 53.89(11) ?
C53 Os5 Os6 . . 85.2(6) ?
C51 Os5 Os6 . . 91.5(5) ?
C52 Os5 Os6 . . 178.0(5) ?
S2 Os5 Os6 . . 82.58(10) ?
Os4 Os5 Os6 . . 59.81(2) ?
C62 Os6 C63 . . 99.8(8) ?
C62 Os6 C64 . . 90.2(8) ?
C63 Os6 C64 . . 92.9(9) ?
C62 Os6 C61 . . 91.6(8) ?
C63 Os6 C61 . . 90.8(8) ?
C64 Os6 C61 . . 175.6(7) ?
C62 Os6 Os4 . . 99.6(6) ?
C63 Os6 Os4 . . 160.6(5) ?
C64 Os6 Os4 . . 88.2(6) ?
C61 Os6 Os4 . . 87.5(5) ?
C62 Os6 Os5 . . 159.1(6) ?
C63 Os6 Os5 . . 100.9(5) ?
C64 Os6 Os5 . . 91.4(6) ?
C61 Os6 Os5 . . 85.5(5) ?
Os4 Os6 Os5 . . 59.69(2) ?
C73 Os7 C72 . . 94.2(9) ?
C73 Os7 C71 . . 91.6(9) ?
C72 Os7 C71 . . 96.2(8) ?
C73 Os7 S3 . . 170.4(7) ?
C72 Os7 S3 . . 91.9(6) ?
C71 Os7 S3 . . 95.1(6) ?
C73 Os7 Os9 . . 90.0(6) ?
C72 Os7 Os9 . . 86.8(6) ?
C71 Os7 Os9 . . 176.5(6) ?
S3 Os7 Os9 . . 83.01(10) ?
C73 Os7 Os8 . . 116.8(7) ?
C72 Os7 Os8 . . 132.3(6) ?
C71 Os7 Os8 . . 116.7(6) ?
S3 Os7 Os8 . . 53.86(10) ?
Os9 Os7 Os8 . . 59.87(2) ?
C82 Os8 C81 . . 93.9(8) ?
C82 Os8 C83 . . 96.4(8) ?
C81 Os8 C83 . . 91.5(8) ?
C82 Os8 S3 . . 93.4(5) ?
C81 Os8 S3 . . 167.8(6) ?
C83 Os8 S3 . . 97.4(5) ?
C82 Os8 Os9 . . 86.6(5) ?
C81 Os8 Os9 . . 87.7(6) ?
C83 Os8 Os9 . . 177.0(6) ?
S3 Os8 Os9 . . 83.01(9) ?
C82 Os8 Os7 . . 133.2(5) ?
C81 Os8 Os7 . . 114.4(6) ?
C83 Os8 Os7 . . 118.0(6) ?
S3 Os8 Os7 . . 53.89(11) ?
Os9 Os8 Os7 . . 59.85(2) ?
C92 Os9 C94 . . 93.6(8) ?
C92 Os9 C93 . . 102.0(8) ?
C94 Os9 C93 . . 91.9(8) ?
C92 Os9 C91 . . 90.2(8) ?
C94 Os9 C91 . . 173.2(7) ?
C93 Os9 C91 . . 92.8(8) ?
C92 Os9 Os7 . . 100.0(6) ?
C94 Os9 Os7 . . 90.5(5) ?
C93 Os9 Os7 . . 157.6(6) ?
C91 Os9 Os7 . . 83.2(5) ?
C92 Os9 Os8 . . 160.1(6) ?
C94 Os9 Os8 . . 89.4(5) ?
C93 Os9 Os8 . . 97.5(6) ?
C91 Os9 Os8 . . 85.1(6) ?
Os7 Os9 Os8 . . 60.28(2) ?
O1 B1 O3 . . 118.5(15) ?
O1 B1 C104 . . 123.4(15) ?
O3 B1 C104 . . 118.1(14) ?
O2 B2 O1 . . 119.1(14) ?
O2 B2 C204 . . 121.3(15) ?
O1 B2 C204 . . 119.6(14) ?
O3 B3 O2 . . 117.1(14) ?
O3 B3 C304 . . 120.6(15) ?
O2 B3 C304 . . 122.2(15) ?
O11 C11 Os1 . . 173.2(17) ?
O12 C12 Os1 . . 174.4(16) ?
O13 C13 Os1 . . 178.5(15) ?
O21 C21 Os2 . . 174.0(16) ?
O22 C22 Os2 . . 175.4(18) ?
O23 C23 Os2 . . 173.3(17) ?
O31 C31 Os3 . . 172.7(16) ?
O32 C32 Os3 . . 173.6(15) ?
O33 C33 Os3 . . 176.7(16) ?
O34 C34 Os3 . . 179.(2) ?
O41 C41 Os4 . . 178.1(18) ?
O42 C42 Os4 . . 177.4(17) ?
O43 C43 Os4 . . 176.4(17) ?
O51 C51 Os5 . . 175.9(17) ?
O52 C52 Os5 . . 173.4(16) ?
O53 C53 Os5 . . 178.(2) ?
O61 C61 Os6 . . 176.8(17) ?
O63 C62 Os6 . . 178.4(16) ?
O62 C63 Os6 . . 177.(2) ?
O64 C64 Os6 . . 174.8(18) ?
O71 C71 Os7 . . 172.4(17) ?
O72 C72 Os7 . . 176.7(19) ?
O73 C73 Os7 . . 180.(3) ?
O81 C81 Os8 . . 175.8(18) ?
O82 C82 Os8 . . 178.5(16) ?
O83 C83 Os8 . . 173.5(17) ?
O91 C91 Os9 . . 179.(2) ?
O92 C92 Os9 . . 175.4(18) ?
O93 C93 Os9 . . 178.1(17) ?
O94 C94 Os9 . . 174.7(15) ?
C102 C101 C106 . . 120.3(15) ?
C102 C101 S1 . . 121.1(12) ?
C106 C101 S1 . . 118.3(12) ?
C103 C102 C101 . . 119.6(15) ?
C102 C103 C104 . . 122.4(15) ?
C103 C104 C105 . . 117.6(15) ?
C103 C104 B1 . . 124.3(14) ?
C105 C104 B1 . . 118.1(14) ?
C104 C105 C106 . . 120.2(14) ?
C101 C106 C105 . . 119.6(14) ?
C202 C201 C206 . . 121.4(13) ?
C202 C201 S2 . . 115.2(12) ?
C206 C201 S2 . . 122.9(12) ?
C201 C202 C203 . . 119.0(15) ?
C202 C203 C204 . . 122.7(14) ?
C203 C204 C205 . . 116.1(13) ?
C203 C204 B2 . . 124.5(14) ?
C205 C204 B2 . . 119.0(14) ?
C206 C205 C204 . . 122.3(14) ?
C205 C206 C201 . . 118.5(14) ?
C302 C301 C306 . . 120.2(14) ?
C302 C301 S3 . . 116.0(12) ?
C306 C301 S3 . . 123.7(12) ?
C301 C302 C303 . . 118.9(16) ?
C304 C303 C302 . . 121.6(15) ?
C303 C304 C305 . . 118.6(15) ?
C303 C304 B3 . . 123.9(15) ?
C305 C304 B3 . . 117.1(15) ?
C306 C305 C304 . . 121.1(16) ?
C305 C306 C301 . . 119.5(15) ?
C6S C1S C2S . . 117.(3) ?
C6S C1S C7S . . 126.(3) ?
C2S C1S C7S . . 116.(3) ?
C3S C2S C1S . . 121.(3) ?
C2S C3S C4S . . 120.(3) ?
C5S C4S C3S . . 118.(3) ?
C4S C5S C6S . . 126.(3) ?
C5S C6S C1S . . 118.(3) ?
C9S C8S C13S . . 120.0 ?
C9S C8S C14S . . 119.81(17) ?
C13S C8S C14S . . 119.80(17) ?
C10S C9S C8S . . 120.0 ?
C9S C10S C11S . . 120.0 ?
C12S C11S C10S . . 120.0 ?
C11S C12S C13S . . 120.0 ?
C12S C13S C8S . . 120.0 ?
B1 O1 B2 . . 121.3(13) ?
B2 O2 B3 . . 121.5(14) ?
B3 O3 B1 . . 121.0(13) ?
C101 S1 Os1 . . 111.6(5) ?
C101 S1 Os2 . . 113.9(5) ?
Os1 S1 Os2 . . 72.44(11) ?
C201 S2 Os4 . . 107.1(6) ?
C201 S2 Os5 . . 113.2(5) ?
Os4 S2 Os5 . . 72.18(12) ?
C301 S3 Os8 . . 110.7(5) ?
C301 S3 Os7 . . 108.9(6) ?
Os8 S3 Os7 . . 72.25(12) ?

loop_
_geom_bond_atom_site_label_1
_geom_bond_atom_site_label_2
_geom_bond_site_symmetry_2
_geom_bond_distance
_geom_bond_publ_flag
Os1 C13 . 1.890(17) ?
Os1 C12 . 1.919(18) ?
Os1 C11 . 1.969(18) ?
Os1 S1 . 2.419(4) ?
Os1 Os3 . 2.8344(9) ?
Os1 Os2 . 2.8588(9) ?
Os2 C23 . 1.934(17) ?
Os2 C22 . 1.95(2) ?
Os2 C21 . 1.947(18) ?
Os2 S1 . 2.419(4) ?
Os2 Os3 . 2.8520(10) ?
Os3 C34 . 1.901(19) ?
Os3 C32 . 1.938(17) ?
Os3 C33 . 1.944(17) ?
Os3 C31 . 1.970(17) ?
Os4 C41 . 1.887(19) ?
Os4 C42 . 1.898(19) ?
Os4 C43 . 1.916(17) ?
Os4 S2 . 2.412(4) ?
Os4 Os5 . 2.8416(9) ?
Os4 Os6 . 2.8450(9) ?
Os5 C53 . 1.887(19) ?
Os5 C51 . 1.926(19) ?
Os5 C52 . 1.960(17) ?
Os5 S2 . 2.413(4) ?
Os5 Os6 . 2.8650(9) ?
Os6 C62 . 1.894(18) ?
Os6 C63 . 1.903(18) ?
Os6 C64 . 1.95(2) ?
Os6 C61 . 1.97(2) ?
Os7 C73 . 1.88(2) ?
Os7 C72 . 1.88(2) ?
Os7 C71 . 1.910(18) ?
Os7 S3 . 2.425(4) ?
Os7 Os9 . 2.8460(10) ?
Os7 Os8 . 2.8584(10) ?
Os8 C82 . 1.895(19) ?
Os8 C81 . 1.905(18) ?
Os8 C83 . 1.916(19) ?
Os8 S3 . 2.424(4) ?
Os8 Os9 . 2.8465(10) ?
Os9 C92 . 1.88(2) ?
Os9 C94 . 1.913(18) ?
Os9 C93 . 1.93(2) ?
Os9 C91 . 1.930(19) ?
B1 O1 . 1.36(2) ?
B1 O3 . 1.43(2) ?
B1 C104 . 1.53(2) ?
B2 O2 . 1.36(2) ?
B2 O1 . 1.39(2) ?
B2 C204 . 1.51(2) ?
B3 O3 . 1.39(2) ?
B3 O2 . 1.41(2) ?
B3 C304 . 1.53(2) ?
C11 O11 . 1.11(2) ?
C12 O12 . 1.13(2) ?
C13 O13 . 1.15(2) ?
C21 O21 . 1.10(2) ?
C22 O22 . 1.12(2) ?
C23 O23 . 1.119(19) ?
C31 O31 . 1.11(2) ?
C32 O32 . 1.14(2) ?
C33 O33 . 1.15(2) ?
C34 O34 . 1.14(2) ?
C41 O41 . 1.17(2) ?
C42 O42 . 1.16(2) ?
C43 O43 . 1.136(19) ?
C51 O51 . 1.10(2) ?
C52 O52 . 1.09(2) ?
C53 O53 . 1.18(2) ?
C61 O61 . 1.11(2) ?
C62 O63 . 1.16(2) ?
C63 O62 . 1.14(2) ?
C64 O64 . 1.12(2) ?
C71 O71 . 1.15(2) ?
C72 O72 . 1.13(2) ?
C73 O73 . 1.14(2) ?
C81 O81 . 1.14(2) ?
C82 O82 . 1.16(2) ?
C83 O83 . 1.15(2) ?
C91 O91 . 1.15(2) ?
C92 O92 . 1.18(2) ?
C93 O93 . 1.11(2) ?
C94 O94 . 1.17(2) ?
C101 C102 . 1.38(2) ?
C101 C106 . 1.39(2) ?
C101 S1 . 1.779(16) ?
C102 C103 . 1.38(2) ?
C103 C104 . 1.39(2) ?
C104 C105 . 1.41(2) ?
C105 C106 . 1.41(2) ?
C201 C202 . 1.37(2) ?
C201 C206 . 1.39(2) ?
C201 S2 . 1.808(14) ?
C202 C203 . 1.38(2) ?
C203 C204 . 1.39(2) ?
C204 C205 . 1.41(2) ?
C205 C206 . 1.38(2) ?
C301 C302 . 1.37(2) ?
C301 C306 . 1.41(2) ?
C301 S3 . 1.777(15) ?
C302 C303 . 1.43(2) ?
C303 C304 . 1.34(2) ?
C304 C305 . 1.42(2) ?
C305 C306 . 1.37(2) ?
C1S C6S . 1.36(4) ?
C1S C2S . 1.42(4) ?
C1S C7S . 1.52(3) ?
C2S C3S . 1.35(3) ?
C3S C4S . 1.36(4) ?
C4S C5S . 1.32(4) ?
C5S C6S . 1.33(4) ?
C8S C9S . 1.39 ?
C8S C13S . 1.39 ?
C8S C14S . 1.52(3) ?
C9S C10S . 1.39 ?
C10S C11S . 1.39 ?
C11S C12S . 1.39 ?
C12S C13S . 1.39 ?
